data_2000775
loop_
_publ_author_name
'Wang, X.'
'Deng, R.'
'Wu, J.'
'Chen, Z.'

_publ_section_title
;
 Structure of 2-thionyltrifluoroacetone isonicotinyl hydrazone
;
_journal_issue 7
_journal_name_full 'Acta Crystallographica Section C'
_journal_page_first 1295
_journal_page_last 1297
_journal_paper_doi 10.1107/S0108270191014762
_journal_volume 48
_journal_year 1992
_chemical_formula_moiety 'C14 H10 F3 N3 O2 S1'
_chemical_formula_sum 'C14 H10 F3 N3 O2 S'
_chemical_formula_weight 341.31
_symmetry_cell_setting orthorhombic
_symmetry_space_group_name_H-M 'P b c a'
_cell_angle_alpha 90
_cell_angle_beta 90
_cell_angle_gamma 90
_cell_formula_units_Z 8
_cell_length_a 8.604(2)
_cell_length_b 14.290(4)
_cell_length_c 24.924(4)
_cell_volume 3064.4(12)
_diffrn_radiation_type Mo
_diffrn_radiation_wavelength 0.7107
_exptl_absorpt_coefficient_mu 0.24
_exptl_crystal_density_diffrn 1.479
_exptl_crystal_F_000 1392
_cod_data_source_file cr0380.cif
_cod_data_source_block cr0380a
_cod_original_cell_volume 3064.5
_cod_original_formula_sum 'C14 H10 F3 N3 O2 S1'
_cod_database_code 2000775

loop_
_atom_site_label
_atom_site_fract_x
_atom_site_fract_y
_atom_site_fract_z
S 1.0031(2) .19497(8) .02183(5)
F(1) .5180(3) -.0366(2) .07750(10)
F(2) .5590(4) -.1385(2) .13640(10)
F(3) .3799(3) -.0372(2) .14780(10)
O(1) .7293(4) .1644(2) .09330(10)
O(2) .5276(3) .1283(2) .29560(10)
N(1) .5915(3) .0544(2) .19840(10)
N(2) .6929(3) .1121(2) .22470(10)
N(3) .9609(5) .3455(3) .3423(2)
C(1) 1.1666(5) .1465(4) .0019(2)
C(2) 1.2001(5) .0630(3) .0247(2)
C(3) 1.0842(4) .0371(3) .06150(10)
C(4) .9664(4) .1025(2) .06430(10)
C(5) .8228(4) .1015(2) .0953(2)
C(6) .7977(4) .0168(2) .13080(10)
C(7) .6402(4) .0141(2) .15630(10)
C(8) .5216(5) -.0486(3) .1300(2)
C(9) .6474(4) .1485(3) .27280(10)
C(10) .7598(4) .2175(3) .29600(10)
C(11) .8299(5) .2863(3) .2651(2)
C(12) .9283(5) .3492(3) .2901(2)
C(13) .8930(6) .2777(3) .3709(2)
C(14) .7912(5) .2138(3) .3497(2)
H(1) .243(5) .655(3) -.036(2)
H(N2) .214(5) .615(3) .292(2)
H(2) .708(5) .518(3) .482(2)
H(3) .415(5) .483(3) .077(2)
H(6) .615(5) .517(3) .157(2)
H(6') .186(5) .463(3) .393(3)
H(11) .311(5) .297(3) .271(2)
H(12) .478(5) .399(3) .233(2)
H(13) .418(5) .278(3) .092(2)
H(14) .758(5) .670(3) .368(2)

loop_
_geom_bond_atom_site_label_1
_geom_bond_atom_site_label_2
_geom_bond_distance
S C(1) 1.646(5)
S C(4) 1.722(4)
F(1) C(8) 1.321(5)
F(2) C(8) 1.333(5)
F(3) C(8) 1.307(5)
O(1) C(5) 1.208(5)
O(2) C(9) 1.212(4)
N(1) N(2) 1.368(5)
N(1) C(7) 1.268(5)
N(2) C(9) 1.364(4)
N(3) C(12) 1.333(6)
N(3) C(13) 1.337(7)
C(1) C(2) 1.352(6)
C(2) C(3) 1.406(5)
C(3) C(4) 1.379(5)
C(4) C(5) 1.458(5)
C(5) C(6) 1.515(6)
C(6) C(7) 1.496(5)
C(7) C(8) 1.508(6)
C(9) C(10) 1.498(5)
C(10) C(11) 1.386(5)
C(10) C(14) 1.366(5)
C(11) C(12) 1.383(6)
C(13) C(14) 1.371(6)
